data_7030251
loop_
_publ_author_name
'Lin, Xiao-Ming'
'Li, Ting-Ting'
'Chen, Lian-Fen'
'Zhang, Li'
'Su, Cheng-Yong'

_publ_section_title
;
 Two ligand-functionalized Pb(II) metal-organic frameworks: structures and
 catalytic performances.
;
_journal_issue 34
_journal_name_full 'Dalton transactions (Cambridge, England : 2003)'
_journal_page_first 10422
_journal_page_last 10429
_journal_paper_doi 10.1039/c2dt30935a
_journal_volume 41
_journal_year 2012
_chemical_formula_sum 'C13 H12 N2 O5'
_chemical_formula_weight 276.25
_chemical_name_systematic
;
?
;
_space_group_IT_number 14
_symmetry_cell_setting monoclinic
_symmetry_space_group_name_Hall '-P 2yn'
_symmetry_space_group_name_H-M 'P 1 21/n 1'
_atom_sites_solution_hydrogens geom
_atom_sites_solution_primary direct
_atom_sites_solution_secondary difmap
_audit_creation_method SHELXL-97
_cell_angle_alpha 90.00
_cell_angle_beta 90.237(3)
_cell_angle_gamma 90.00
_cell_formula_units_Z 4
_cell_length_a 4.9278(5)
_cell_length_b 13.3692(12)
_cell_length_c 18.6056(19)
_cell_measurement_reflns_used 2827
_cell_measurement_temperature 150(2)
_cell_measurement_theta_max 27.48
_cell_measurement_theta_min 3.05
_cell_volume 1225.7(2)
_computing_structure_refinement 'SHELXL-97 (Sheldrick, 1997)'
_computing_structure_solution 'SHELXS-97 (Sheldrick, 1990)'
_diffrn_ambient_temperature 150(2)
_diffrn_measured_fraction_theta_full 0.998
_diffrn_measured_fraction_theta_max 0.998
_diffrn_measurement_device_type 'Rigaku R-AXIS SPIDER IP'
_diffrn_measurement_method '\w scans'
_diffrn_radiation_monochromator graphite
_diffrn_radiation_source 'fine-focus sealed tube'
_diffrn_radiation_type MoK\a
_diffrn_radiation_wavelength 0.71073
_diffrn_reflns_av_R_equivalents 0.0383
_diffrn_reflns_av_sigmaI/netI 0.0338
_diffrn_reflns_limit_h_max 6
_diffrn_reflns_limit_h_min -5
_diffrn_reflns_limit_k_max 17
_diffrn_reflns_limit_k_min -17
_diffrn_reflns_limit_l_max 24
_diffrn_reflns_limit_l_min -24
_diffrn_reflns_number 11765
_diffrn_reflns_theta_full 27.48
_diffrn_reflns_theta_max 27.48
_diffrn_reflns_theta_min 3.05
_diffrn_standards_decay_% none
_exptl_absorpt_coefficient_mu 0.117
_exptl_absorpt_correction_T_max 0.9884
_exptl_absorpt_correction_T_min 0.9770
_exptl_absorpt_correction_type multi-scan
_exptl_absorpt_process_details '(ABSCOR; Higashi, 1995)'
_exptl_crystal_colour yellow
_exptl_crystal_density_diffrn 1.497
_exptl_crystal_density_method 'not measured'
_exptl_crystal_description block
_exptl_crystal_F_000 576
_exptl_crystal_size_max 0.20
_exptl_crystal_size_mid 0.10
_exptl_crystal_size_min 0.10
_refine_diff_density_max 0.422
_refine_diff_density_min -0.313
_refine_diff_density_rms 0.067
_refine_ls_extinction_method none
_refine_ls_goodness_of_fit_ref 1.076
_refine_ls_hydrogen_treatment mixed
_refine_ls_matrix_type full
_refine_ls_number_parameters 193
_refine_ls_number_reflns 2825
_refine_ls_number_restraints 3
_refine_ls_restrained_S_all 1.076
_refine_ls_R_factor_all 0.0669
_refine_ls_R_factor_gt 0.0425
_refine_ls_shift/su_max 0.000
_refine_ls_shift/su_mean 0.000
_refine_ls_structure_factor_coef Fsqd
_refine_ls_weighting_details 'calc w=1/[\s^2^(Fo^2^)+(0.0864P)^2^+0.2902P] where P=(Fo^2^+2Fc^2^)/3'
_refine_ls_weighting_scheme calc
_refine_ls_wR_factor_gt 0.1159
_refine_ls_wR_factor_ref 0.1511
_reflns_number_gt 2022
_reflns_number_total 2825
_reflns_threshold_expression >2sigma(I)
_cod_data_source_file c2dt30935a.txt
_cod_data_source_block L
_cod_original_sg_symbol_H-M P21/n
_cod_database_code 7030251

loop_
_symmetry_equiv_pos_as_xyz
'x, y, z'
'-x+1/2, y+1/2, -z+1/2'
'-x, -y, -z'
'x-1/2, -y-1/2, z-1/2'

loop_
_atom_site_label
_atom_site_type_symbol
_atom_site_fract_x
_atom_site_fract_y
_atom_site_fract_z
_atom_site_U_iso_or_equiv
_atom_site_adp_type
_atom_site_occupancy
_atom_site_symmetry_multiplicity
_atom_site_calc_flag
_atom_site_refinement_flags
O2 O -0.7651(3) 0.58265(9) 0.52035(7) 0.0238(3) Uani 1 1 d .
O3 O 0.2442(3) 0.74551(9) 0.75862(7) 0.0243(3) Uani 1 1 d .
O1 O -0.8395(3) 0.43419(10) 0.57301(7) 0.0240(3) Uani 1 1 d D
O4 O 1.0500(3) 0.65144(10) 1.00985(7) 0.0266(3) Uani 1 1 d .
N1 N 0.1012(3) 0.58551(11) 0.77974(8) 0.0187(3) Uani 1 1 d .
H1A H 0.1249 0.5340 0.8085 0.022 Uiso 1 1 calc R
N2 N 0.8632(3) 0.65291(11) 0.95882(8) 0.0208(4) Uani 1 1 d .
O1W O 0.8712(3) 0.61295(10) 0.14748(8) 0.0285(4) Uani 1 1 d D
C2 C -0.5019(4) 0.53815(13) 0.62308(9) 0.0186(4) Uani 1 1 d .
C7 C -0.3487(4) 0.62592(13) 0.62046(10) 0.0212(4) Uani 1 1 d .
H7A H -0.3820 0.6733 0.5834 0.025 Uiso 1 1 calc R
C5 C -0.1011(4) 0.57448(13) 0.72577(9) 0.0177(4) Uani 1 1 d .
C3 C -0.4547(4) 0.46887(13) 0.67781(10) 0.0198(4) Uani 1 1 d .
H3A H -0.5604 0.4096 0.6803 0.024 Uiso 1 1 calc R
C6 C -0.1479(4) 0.64488(13) 0.67149(10) 0.0212(4) Uani 1 1 d .
H6A H -0.0442 0.7047 0.6695 0.025 Uiso 1 1 calc R
C4 C -0.2537(4) 0.48665(13) 0.72843(9) 0.0199(4) Uani 1 1 d .
H4A H -0.2196 0.4388 0.7651 0.024 Uiso 1 1 calc R
C12 C 0.8215(4) 0.73790(13) 0.92032(10) 0.0215(4) Uani 1 1 d .
H12A H 0.9275 0.7957 0.9301 0.026 Uiso 1 1 calc R
C8 C 0.2635(4) 0.66635(13) 0.79240(9) 0.0180(4) Uani 1 1 d .
C1 C -0.7136(3) 0.52058(13) 0.56773(9) 0.0180(4) Uani 1 1 d .
C9 C 0.4689(4) 0.65666(13) 0.85176(9) 0.0184(4) Uani 1 1 d .
C11 C 0.7173(4) 0.56901(14) 0.94384(10) 0.0229(4) Uani 1 1 d .
H11A H 0.7521 0.5092 0.9699 0.027 Uiso 1 1 calc R
C13 C 0.6268(4) 0.74070(13) 0.86724(10) 0.0209(4) Uani 1 1 d .
H13A H 0.5994 0.8006 0.8407 0.025 Uiso 1 1 calc R
C10 C 0.5194(4) 0.56990(13) 0.89114(10) 0.0220(4) Uani 1 1 d .
H10A H 0.4170 0.5111 0.8817 0.026 Uiso 1 1 calc R
H1 H -0.963(5) 0.429(2) 0.5404(13) 0.063(9) Uiso 1 1 d D
H1WA H 0.909(6) 0.637(2) 0.1064(11) 0.070(10) Uiso 1 1 d D
H1WB H 0.834(6) 0.6613(17) 0.1731(15) 0.063(9) Uiso 1 1 d D

loop_
_atom_site_aniso_label
_atom_site_aniso_U_11
_atom_site_aniso_U_22
_atom_site_aniso_U_33
_atom_site_aniso_U_23
_atom_site_aniso_U_13
_atom_site_aniso_U_12
O2 0.0241(7) 0.0258(7) 0.0214(7) 0.0043(5) -0.0056(5) -0.0027(5)
O3 0.0294(8) 0.0204(7) 0.0230(7) 0.0027(5) -0.0054(6) -0.0007(5)
O1 0.0245(7) 0.0243(7) 0.0232(7) 0.0023(6) -0.0074(6) -0.0048(6)
O4 0.0275(8) 0.0310(7) 0.0212(7) -0.0008(6) -0.0104(6) 0.0008(6)
N1 0.0203(8) 0.0186(7) 0.0171(7) 0.0006(6) -0.0043(6) 0.0011(6)
N2 0.0227(8) 0.0241(8) 0.0154(7) -0.0019(6) -0.0038(6) 0.0014(6)
O1W 0.0412(9) 0.0217(7) 0.0227(7) 0.0000(6) -0.0047(7) -0.0012(6)
C2 0.0151(8) 0.0231(9) 0.0174(9) -0.0042(7) -0.0021(7) 0.0024(7)
C7 0.0242(10) 0.0207(9) 0.0185(9) 0.0006(7) -0.0029(7) 0.0013(7)
C5 0.0172(9) 0.0195(9) 0.0164(8) -0.0044(7) -0.0017(7) 0.0029(7)
C3 0.0195(9) 0.0200(9) 0.0200(9) -0.0012(7) 0.0000(7) 0.0003(7)
C6 0.0220(9) 0.0200(9) 0.0217(9) -0.0001(7) -0.0033(7) -0.0015(7)
C4 0.0229(9) 0.0199(9) 0.0171(8) 0.0004(7) -0.0014(7) 0.0036(7)
C12 0.0223(10) 0.0199(9) 0.0223(9) -0.0016(7) -0.0030(8) 0.0007(7)
C8 0.0183(9) 0.0197(8) 0.0160(8) -0.0032(7) -0.0008(7) 0.0022(7)
C1 0.0141(8) 0.0223(9) 0.0176(9) -0.0014(7) -0.0006(7) 0.0011(7)
C9 0.0188(9) 0.0215(9) 0.0150(8) -0.0032(7) 0.0008(7) 0.0014(7)
C11 0.0261(10) 0.0215(9) 0.0210(9) 0.0031(7) -0.0032(8) 0.0002(7)
C13 0.0237(10) 0.0195(9) 0.0195(9) -0.0004(7) -0.0038(7) 0.0029(7)
C10 0.0212(9) 0.0230(9) 0.0218(9) 0.0003(7) -0.0029(8) -0.0031(7)

loop_
_atom_type_symbol
_atom_type_description
_atom_type_scat_dispersion_real
_atom_type_scat_dispersion_imag
_atom_type_scat_source
C C 0.0033 0.0016 'International Tables Vol C Tables 4.2.6.8 and 6.1.1.4'
H H 0.0000 0.0000 'International Tables Vol C Tables 4.2.6.8 and 6.1.1.4'
N N 0.0061 0.0033 'International Tables Vol C Tables 4.2.6.8 and 6.1.1.4'
O O 0.0106 0.0060 'International Tables Vol C Tables 4.2.6.8 and 6.1.1.4'

loop_
_geom_angle_atom_site_label_1
_geom_angle_atom_site_label_2
_geom_angle_atom_site_label_3
_geom_angle
C1 O1 H1 110(2)
C8 N1 C5 127.86(15)
C8 N1 H1A 116.1
C5 N1 H1A 116.1
O4 N2 C12 119.70(15)
O4 N2 C11 120.10(15)
C12 N2 C11 120.18(17)
H1WA O1W H1WB 105(3)
C3 C2 C7 119.66(17)
C3 C2 C1 121.11(16)
C7 C2 C1 119.23(16)
C2 C7 C6 120.82(17)
C2 C7 H7A 119.6
C6 C7 H7A 119.6
C6 C5 C4 120.29(17)
C6 C5 N1 123.64(16)
C4 C5 N1 116.06(15)
C4 C3 C2 119.93(17)
C4 C3 H3A 120.0
C2 C3 H3A 120.0
C7 C6 C5 118.98(17)
C7 C6 H6A 120.5
C5 C6 H6A 120.5
C3 C4 C5 120.30(17)
C3 C4 H4A 119.8
C5 C4 H4A 119.8
N2 C12 C13 120.36(17)
N2 C12 H12A 119.8
C13 C12 H12A 119.8
O3 C8 N1 123.19(17)
O3 C8 C9 119.94(16)
N1 C8 C9 116.86(15)
O2 C1 O1 123.19(16)
O2 C1 C2 122.07(16)
O1 C1 C2 114.74(15)
C10 C9 C13 117.60(17)
C10 C9 C8 125.24(16)
C13 C9 C8 117.14(16)
N2 C11 C10 120.65(17)
N2 C11 H11A 119.7
C10 C11 H11A 119.7
C12 C13 C9 120.87(17)
C12 C13 H13A 119.6
C9 C13 H13A 119.6
C11 C10 C9 120.30(17)
C11 C10 H10A 119.8
C9 C10 H10A 119.8

loop_
_geom_bond_atom_site_label_1
_geom_bond_atom_site_label_2
_geom_bond_distance
O2 C1 1.236(2)
O3 C8 1.234(2)
O1 C1 1.315(2)
O1 H1 0.860(18)
O4 N2 1.320(2)
N1 C8 1.364(2)
N1 C5 1.420(2)
N1 H1A 0.8800
N2 C12 1.358(2)
N2 C11 1.361(2)
O1W H1WA 0.853(18)
O1W H1WB 0.825(17)
C2 C3 1.395(3)
C2 C7 1.396(3)
C2 C1 1.482(2)
C7 C6 1.392(3)
C7 H7A 0.9500
C5 C6 1.399(3)
C5 C4 1.395(3)
C3 C4 1.385(3)
C3 H3A 0.9500
C6 H6A 0.9500
C4 H4A 0.9500
C12 C13 1.374(3)
C12 H12A 0.9500
C8 C9 1.501(2)
C9 C10 1.394(3)
C9 C13 1.396(3)
C11 C10 1.380(3)
C11 H11A 0.9500
C13 H13A 0.9500
C10 H10A 0.9500
